data_1558949
loop_
_publ_author_name
'Gorbitz, Carl Henrik'
'Mostad, Arvid'

_publ_section_title
;
 Structural Studies of Curcuminoids. VII. Crystal and Molecular Structure
 of 1,7-diphenyl-4-propenyl-1,6-heptadiene-3,5-dione
;
_journal_name_full 'Acta Chemica Scandinavica'
_journal_page_first 509
_journal_page_last 513
_journal_paper_doi 10.3891/acta.chem.scand.47-0509
_journal_volume 47
_journal_year 1993
_chemical_formula_sum 'C22 H20 O2'
_chemical_formula_weight 316.4
_chemical_name_common
;
1,7-diphenyl-4-propenyl-1,6-heptadiene-3,5-dione
;
_space_group_IT_number 36
_space_group_name_Hall 'C 2c -2'
_space_group_name_H-M_alt 'C m c 21'
_symmetry_cell_setting orthorhombic
_symmetry_Int_Tables_number 36
_symmetry_space_group_name_Hall 'C 2c -2'
_symmetry_space_group_name_H-M 'C m c 21'
_cell_angle_alpha 90.
_cell_angle_beta 90.
_cell_angle_gamma 90.
_cell_formula_units_Z 4
_cell_length_a 21.103(4)
_cell_length_b 11.151(2)
_cell_length_c 7.374(1)
_cell_volume 1735.2(5)
_diffrn_ambient_temperature 121
_diffrn_radiation_probe x-ray
_diffrn_radiation_type MoK\a
_diffrn_radiation_wavelength 0.71069
_exptl_absorpt_coefficient_mu 0.076
_exptl_crystal_density_diffrn 1.210
_exptl_crystal_F_000 672
_refine_ls_goodness_of_fit_ref 2.64
_refine_ls_number_reflns 831
_refine_ls_R_factor_gt 0.0298
_refine_ls_wR_factor_gt 0.0348
_cod_data_source_file Acta-Chem-Scand-1993-47-509.cif
_cod_data_source_block 1
_cod_original_cell_volume 1735.3(5)
_cod_database_code 1558949

loop_
_space_group_symop_id
_space_group_symop_operation_xyz
1 x,y,z
2 -x,-y,1/2+z
3 -x,y,z
4 x,-y,1/2+z
5 1/2+x,1/2+y,z
6 1/2-x,1/2-y,1/2+z
7 1/2-x,1/2+y,z
8 1/2+x,1/2-y,1/2+z

loop_
_atom_site_label
_atom_site_type_symbol
_atom_site_thermal_displace_type
_atom_site_fract_x
_atom_site_fract_y
_atom_site_fract_z
_atom_site_occupancy
_atom_site_U_iso_or_equiv
_atom_site_calc_flag
_atom_site_refinement_flags
_atom_site_disorder_assembly
_atom_site_disorder_group
O1 O Uiso 0.05740(10) 0.05840(10) 0.98920 1.000 0.0322 . . . .
C1 C Uiso 0.36400(10) -0.1744(2) 1.0175(4) 1.000 0.0343 . . . .
C2 C Uiso 0.31690(10) -0.2439(2) 1.0963(4) 1.000 0.0328 . . . .
C3 C Uiso 0.25430(10) -0.2088(2) 1.0892(4) 1.000 0.0290 . . . .
C4 C Uiso 0.23700(10) -0.10110(10) 1.0031(3) 1.000 0.0256 . . . .
C5 C Uiso 0.28520(10) -0.0319(2) 0.9254(4) 1.000 0.0293 . . . .
C6 C Uiso 0.34820(10) -0.0679(2) 0.9316(4) 1.000 0.0343 . . . .
C7 C Uiso 0.17190(10) -0.0574(2) 0.9949(3) 1.000 0.0262 . . . .
C8 C Uiso 0.11960(10) -0.1099(2) 1.0593(3) 1.000 0.0284 . . . .
C9 C Uiso 0.05750(10) -0.0529(2) 1.0428(3) 1.000 0.0271 . . . .
C10 C Uiso 0.00000 -0.1135(2) 1.0790(4) 1.000 0.0273 . . . .
C20 C Uiso 0.00000 -0.2403(3) 1.1505(5) 1.000 0.0308 . . . .
C21 C Uiso 0.00000 -0.3379(3) 1.0095(6) 1.000 0.0396 . . . .
C22 C Uiso 0.00000 -0.3238(3) 0.8343(6) 1.000 0.0481 . . . .
H1 H Uiso 0.4080(10) -0.198(2) 1.021(4) 1.000 0.0400 . . . .
Ho12 H Uiso 0.020(2) 0.080(3) 0.981(7) 0.500 0.0400 . . . .
H2 H Uiso 0.3290(10) -0.315(2) 1.154(4) 1.000 0.0400 . . . .
H3 H Uiso 0.2230(10) -0.261(2) 1.149(3) 1.000 0.0400 . . . .
H5 H Uiso 0.2720(10) 0.044(2) 0.867(3) 1.000 0.0400 . . . .
H6 H Uiso 0.3810(10) -0.017(2) 0.873(4) 1.000 0.0400 . . . .
H7 H Uiso 0.1660(10) 0.021(2) 0.934(3) 1.000 0.0400 . . . .
H8 H Uiso 0.1220(10) -0.186(2) 1.118(4) 1.000 0.0400 . . . .
H20 H Uiso 0.0360(10) -0.253(2) 1.236(3) 1.000 0.0400 . . . .
H21 H Uiso 0.00000 -0.415(4) 1.057(5) 1.000 0.0400 . . . .
H221 H Uiso 0.00000 -0.400(4) 0.760(7) 1.000 0.0400 . . . .
H222 H Uiso 0.00000 -0.248(4) 0.774(6) 1.000 0.0400 . . . .

loop_
_atom_type_symbol
_atom_type_description
_atom_type_scat_dispersion_real
_atom_type_scat_dispersion_imag
_atom_type_scat_source
C C 0.0033 0.0016 ' International Tables Vol C Tables 4.2.6.8 and 6.1.1.4'
H H 0.0000 0.0000 ' International Tables Vol C Tables 4.2.6.8 and 6.1.1.4'
O O 0.0106 0.0060 ' International Tables Vol C Tables 4.2.6.8 and 6.1.1.4'

loop_
_geom_angle_atom_site_label_1
_geom_angle_atom_site_label_2
_geom_angle_atom_site_label_3
_geom_angle
_geom_angle_site_symmetry_1
_geom_angle_site_symmetry_2
_geom_angle_site_symmetry_3
_geom_angle_publ_flag
C9 O1 Ho12 108(3) . . . no
C2 C1 C6 119.8(2) . . . no
C1 C2 C3 120.8(2) . . . no
C2 C3 C4 120.5(2) . . . no
C3 C4 C7 123.25(18) . . . no
C5 C4 C7 118.90(16) . . . no
C3 C4 C5 117.84(19) . . . no
C4 C5 C6 121.5(2) . . . no
C1 C6 C5 119.5(2) . . . no
C4 C7 C8 128.1(2) . . . no
C7 C8 C9 121.4(2) . . . no
O1 C9 C8 116.2(2) . . . yes
C8 C9 C10 123.1(2) . . . no
O1 C9 C10 120.7(2) . . . yes
C9 C10 C20 120.91(12) . . . no
C9 C10 C9 118.2(2) . . 3_555 no
C9 C10 C20 120.91(12) 3_555 . . no
C10 C20 C21 115.9(3) . . . no
C20 C21 C22 126.8(3) . . . no
C2 C1 H1 121.7(15) . . . no
C6 C1 H1 118.5(15) . . . no
C1 C2 H2 117.9(13) . . . no
C3 C2 H2 121.3(13) . . . no
C2 C3 H3 117.3(13) . . . no
C4 C3 H3 122.2(13) . . . no
C4 C5 H5 116.4(13) . . . no
C6 C5 H5 122.1(13) . . . no
C1 C6 H6 121.4(13) . . . no
C5 C6 H6 119.1(13) . . . no
C4 C7 H7 115.6(12) . . . no
C8 C7 H7 116.4(12) . . . no
C7 C8 H8 120.5(13) . . . no
C9 C8 H8 118.2(13) . . . no
C10 C20 H20 110.7(13) . . . no
C10 C20 H20 110.7(13) . . 3_555 no
C21 C20 H20 109.5(13) . . . no
C21 C20 H20 109.5(13) . . 3_555 no
H20 C20 H20 99.2(18) . . 3_555 no
C20 C21 H21 114(2) . . . no
C22 C21 H21 119(2) . . . no
C21 C22 H221 116(3) . . . no
C21 C22 H222 125(3) . . . no
H221 C22 H222 119(4) . . . no

loop_
_geom_bond_atom_site_label_1
_geom_bond_atom_site_label_2
_geom_bond_distance
_geom_bond_site_symmetry_1
_geom_bond_site_symmetry_2
_geom_bond_publ_flag
O1 C9 1.303(2) . . yes
O1 Ho12 0.83(4) . . no
C1 C6 1.387(3) . . no
C1 C2 1.388(3) . . no
C2 C3 1.379(3) . . no
C3 C4 1.407(3) . . no
C4 C5 1.399(3) . . no
C4 C7 1.459(3) . . no
C5 C6 1.390(3) . . no
C7 C8 1.337(3) . . no
C8 C9 1.462(3) . . no
C9 C10 1.414(2) . . no
C10 C20 1.509(4) . . no
C20 C21 1.505(5) . . no
C21 C22 1.302(6) . . no
C1 H1 0.97(2) . . no
C2 H2 0.94(2) . . no
C3 H3 0.99(2) . . no
C5 H5 0.99(2) . . no
C6 H6 0.99(2) . . no
C7 H7 0.99(2) . . no
C8 H8 0.95(2) . . no
C20 H20 1.00(2) . . no
C20 H20 1.00(2) . 3_555 no
C21 H21 0.93(4) . . no
C22 H221 1.01(5) . . no
C22 H222 0.96(4) . . no

loop_
_geom_hbond_atom_site_label_D
_geom_hbond_atom_site_label_H
_geom_hbond_atom_site_label_A
_geom_hbond_distance_DH
_geom_hbond_distance_HA
_geom_hbond_distance_DA
_geom_hbond_angle_DHA
_geom_hbond_site_symmetry_A
_geom_hbond_publ_flag
O1 Ho12 O1 0.83(4) 1.65(4) 2.423(3) 154(3) 3_555 yes
C7 H7 O1 0.99(2) 2.37(2) 2.740(3) 101.5(14) . yes

loop_
_geom_torsion_atom_site_label_1
_geom_torsion_atom_site_label_2
_geom_torsion_atom_site_label_3
_geom_torsion_atom_site_label_4
_geom_torsion
_geom_torsion_site_symmetry_1
_geom_torsion_site_symmetry_2
_geom_torsion_site_symmetry_3
_geom_torsion_site_symmetry_4
_geom_torsion_publ_flag
C6 C1 C2 C3 0.5(4) . . . . no
C2 C1 C6 C5 0.0(4) . . . . no
C1 C2 C3 C4 -0.6(4) . . . . no
C2 C3 C4 C5 0.2(4) . . . . no
C2 C3 C4 C7 -178.4(2) . . . . no
C3 C4 C5 C6 0.3(4) . . . . no
C7 C4 C5 C6 178.9(2) . . . . no
C3 C4 C7 C8 -1.9(4) . . . . no
C5 C4 C7 C8 179.6(2) . . . . no
C4 C5 C6 C1 -0.4(4) . . . . no
C4 C7 C8 C9 178.9(2) . . . . no
C7 C8 C9 O1 -10.6(3) . . . . no
C7 C8 C9 C10 168.4(2) . . . . no
O1 C9 C10 C20 -176.8(2) . . . . no
O1 C9 C10 C9 4.5(4) . . . 3_555 no
C8 C9 C10 C20 4.4(4) . . . . no
C8 C9 C10 C9 -174.4(2) . . . 3_555 no
C9 C10 C20 C21 -89.3(2) . . . . no
C10 C20 C21 C22 0.00 . . . . no
